data_7040922
loop_
_publ_author_name
'Xu, Lei'
'Zhai, Meng-Ke'
'Wang, Fei'
'Sun, Lin'
'Du, Hong-Bin'

_publ_section_title
;
 A series of robust metal-porphyrinic frameworks based on rare earth
 clusters and their application in N-H carbene insertion.
;
_journal_issue 43
_journal_name_full 'Dalton transactions (Cambridge, England : 2003)'
_journal_page_first 17108
_journal_page_last 17112
_journal_paper_doi 10.1039/c6dt03678c
_journal_volume 45
_journal_year 2016
_chemical_formula_sum 'C144 H97 N12 O41 Yb9'
_chemical_formula_weight 4208.70
_chemical_name_systematic
; 
 ? 
;
_space_group_IT_number 191
_symmetry_cell_setting hexagonal
_symmetry_space_group_name_Hall '-P 6 2'
_symmetry_space_group_name_H-M 'P 6/m m m'
_atom_sites_solution_hydrogens geom
_atom_sites_solution_primary direct
_atom_sites_solution_secondary difmap
_audit_creation_method SHELXL-97
_audit_update_record
;
2016-09-18 deposited with the CCDC.
2016-10-14 downloaded from the CCDC.
;
_cell_angle_alpha 90.00
_cell_angle_beta 90.00
_cell_angle_gamma 120.00
_cell_formula_units_Z 1
_cell_length_a 22.7374(5)
_cell_length_b 22.7374(5)
_cell_length_c 17.8238(8)
_cell_measurement_reflns_used 9935
_cell_measurement_temperature 123
_cell_measurement_theta_max 27.272
_cell_measurement_theta_min 2.363
_cell_volume 7980.2(4)
_computing_cell_refinement 'Bruker SMART'
_computing_data_collection 'Bruker SMART'
_computing_data_reduction 'Bruker SAINT'
_computing_molecular_graphics 'Bruker SHELXTL'
_computing_publication_material 'Bruker SHELXTL'
_computing_structure_refinement 'SHELXL-97 (Sheldrick, 1997)'
_computing_structure_solution 'SHELXS-97 (Sheldrick, 1990)'
_diffrn_ambient_temperature 123
_diffrn_measured_fraction_theta_full 0.999
_diffrn_measured_fraction_theta_max 0.999
_diffrn_measurement_device_type 'CCD area detector'
_diffrn_measurement_method 'phi and omega scans'
_diffrn_radiation_monochromator graphite
_diffrn_radiation_source 'fine-focus sealed tube'
_diffrn_radiation_type MoK\a
_diffrn_radiation_wavelength 0.71073
_diffrn_reflns_av_R_equivalents 0.0520
_diffrn_reflns_av_sigmaI/netI 0.0175
_diffrn_reflns_limit_h_max 27
_diffrn_reflns_limit_h_min -27
_diffrn_reflns_limit_k_max 24
_diffrn_reflns_limit_k_min -27
_diffrn_reflns_limit_l_max 19
_diffrn_reflns_limit_l_min -21
_diffrn_reflns_number 55858
_diffrn_reflns_theta_full 25.05
_diffrn_reflns_theta_max 25.05
_diffrn_reflns_theta_min 2.07
_exptl_absorpt_coefficient_mu 2.646
_exptl_absorpt_correction_T_max 0.4028
_exptl_absorpt_correction_T_min 0.3757
_exptl_absorpt_correction_type multi-scan
_exptl_absorpt_process_details sadabs
_exptl_crystal_colour dark-purple
_exptl_crystal_density_diffrn 0.876
_exptl_crystal_density_method 'not measured'
_exptl_crystal_description Hexagonal
_exptl_crystal_F_000 2003
_exptl_crystal_size_max 0.46
_exptl_crystal_size_mid 0.44
_exptl_crystal_size_min 0.42
_platon_squeeze_details
;
;
_refine_diff_density_max 3.076
_refine_diff_density_min -7.000
_refine_diff_density_rms 0.243
_refine_ls_extinction_coef 0.0037(10)
_refine_ls_extinction_expression Fc^*^=kFc[1+0.001xFc^2^\l^3^/sin(2\q)]^-1/4^
_refine_ls_extinction_method SHELXL
_refine_ls_goodness_of_fit_ref 1.108
_refine_ls_hydrogen_treatment mixed
_refine_ls_matrix_type full
_refine_ls_number_parameters 141
_refine_ls_number_reflns 2762
_refine_ls_number_restraints 0
_refine_ls_restrained_S_all 1.108
_refine_ls_R_factor_all 0.1296
_refine_ls_R_factor_gt 0.1247
_refine_ls_shift/su_max 0.001
_refine_ls_shift/su_mean 0.000
_refine_ls_structure_factor_coef Fsqd
_refine_ls_weighting_details 'calc w=1/[\s^2^(Fo^2^)+(0.1976P)^2^+123.8737P] where P=(Fo^2^+2Fc^2^)/3'
_refine_ls_weighting_scheme calc
_refine_ls_wR_factor_gt 0.3376
_refine_ls_wR_factor_ref 0.3418
_reflns_number_gt 2516
_reflns_number_total 2762
_reflns_threshold_expression >2sigma(I)
_cod_data_source_file c6dt03678c2.cif
_cod_data_source_block NUDF-2Yb
_cod_depositor_comments
;
The following automatic conversions were performed:

'_symmetry_cell_setting' value 'Hexagonal' changed to 'hexagonal'
according to
/usr/data/users/saulius/crontab/automatic-downloads/rss-feeds/RSC/lib/dictionaries/cif_core.dic
dictionary named 'cif_core.dic' version 2.4.2 from 2011-04-26.

Automatic conversion script
Id: cif_fix_values 4268 2015-11-12 08:31:59Z antanas 

 Adding full bibliography for 7040921--7040926.cif.
;
_cod_original_sg_symbol_H-M P6/mmm
_cod_database_code 7040922

loop_
_symmetry_equiv_pos_as_xyz
'x, y, z'
'x-y, x, z'
'-y, x-y, z'
'-x, -y, z'
'-x+y, -x, z'
'y, -x+y, z'
'x-y, -y, -z'
'-x, -x+y, -z'
'y, x, -z'
'-y, -x, -z'
'-x+y, y, -z'
'x, x-y, -z'
'-x, -y, -z'
'-x+y, -x, -z'
'y, -x+y, -z'
'x, y, -z'
'x-y, x, -z'
'-y, x-y, -z'
'-x+y, y, z'
'x, x-y, z'
'-y, -x, z'
'y, x, z'
'x-y, -y, z'
'-x, -x+y, z'

loop_
_atom_site_label
_atom_site_type_symbol
_atom_site_fract_x
_atom_site_fract_y
_atom_site_fract_z
_atom_site_U_iso_or_equiv
_atom_site_adp_type
_atom_site_occupancy
_atom_site_symmetry_multiplicity
_atom_site_calc_flag
_atom_site_refinement_flags
Yb1 Yb 0.05530(3) 0.11060(6) 0.10793(6) 0.0323(6) Uani 0.50 2 d SP
Yb2 Yb 0.09953(5) 0.19905(10) 0.0000 0.0423(7) Uani 0.50 4 d SP
N1 N 0.0000 0.4121(12) 0.5000 0.084(8) Uani 1 4 d S
N2 N 0.0000 0.5000 0.3835(15) 0.082(8) Uani 1 4 d S
H2 H 0.0000 0.5000 0.4317 0.098 Uiso 1 4 calc SR
O1 O 0.0377(9) 0.1942(8) 0.1382(9) 0.053(4) Uani 0.50 1 d P
O2 O 0.0524(10) 0.2386(9) 0.0887(10) 0.060(5) Uani 0.50 1 d P
O3 O 0.0000 0.1169(5) 0.0000 0.035(3) Uani 1 4 d S
O4 O 0.0000 0.0000 0.0725(10) 0.026(5) Uani 1 12 d S
H4 H 0.0000 0.0000 0.0248 0.032 Uiso 0.50 12 d SPR
O5 O 0.0417(6) 0.0834(12) 0.2243(12) 0.052(5) Uani 0.50 2 d SP
H5 H 0.0194 0.1035 0.2449 0.078 Uiso 0.50 1 d PR
O6 O 0.138(2) 0.324(2) 0.0000 0.050(11) Uani 0.25 2 d SP
H6 H 0.1615 0.3411 -0.0396 0.076 Uiso 0.25 1 d PR
C1 C 0.0000 0.2153(9) 0.1281(11) 0.061(5) Uani 1 2 d S
C2 C 0.0000 0.2622(9) 0.1897(12) 0.070(5) Uani 1 2 d S
C3 C -0.0571(18) 0.2700(17) 0.1990(18) 0.077(8) Uani 0.50 1 d P
H3 H -0.0959 0.2460 0.1669 0.092 Uiso 0.50 1 d PR
C4 C -0.0573(19) 0.3128(18) 0.2537(19) 0.077(9) Uani 0.50 1 d P
H4A H -0.0962 0.3181 0.2613 0.093 Uiso 0.50 1 d PR
C6 C 0.0550(19) 0.3393(19) 0.2905(19) 0.076(9) Uani 0.50 1 d P
H6A H 0.0940 0.3635 0.3223 0.092 Uiso 0.50 1 d PR
C7 C 0.0536(16) 0.2948(16) 0.2370(17) 0.067(7) Uani 0.50 1 d P
H7 H 0.0922 0.2888 0.2310 0.081 Uiso 0.50 1 d PR
C5 C 0.0000 0.3476(10) 0.3002(13) 0.078(6) Uani 1 2 d S
C8 C 0.0000 0.3927(11) 0.3618(13) 0.082(6) Uani 1 2 d S
C9 C 0.0000 0.3735(10) 0.4369(13) 0.079(6) Uani 1 2 d S
C10 C 0.0000 0.3156(10) 0.4631(12) 0.084(7) Uani 1 2 d S
H10 H 0.0000 0.2822 0.4330 0.100 Uiso 1 2 calc SR
C11 C 0.0000 0.4507(10) 0.3384(13) 0.078(6) Uani 1 2 d S
C12 C 0.0000 0.4671(9) 0.2628(12) 0.079(6) Uani 1 2 d S
H12 H 0.0000 0.4424 0.2213 0.095 Uiso 1 2 calc SR

loop_
_atom_site_aniso_label
_atom_site_aniso_U_11
_atom_site_aniso_U_22
_atom_site_aniso_U_33
_atom_site_aniso_U_23
_atom_site_aniso_U_13
_atom_site_aniso_U_12
Yb1 0.0334(7) 0.0269(7) 0.0345(8) -0.0142(4) -0.0071(2) 0.0135(4)
Yb2 0.0587(11) 0.0381(11) 0.0231(9) 0.000 0.000 0.0190(5)
N1 0.10(2) 0.081(13) 0.080(17) 0.000 0.000 0.049(11)
N2 0.10(2) 0.079(13) 0.075(16) 0.000 0.000 0.048(11)
O1 0.060(10) 0.049(9) 0.052(9) -0.008(8) -0.004(8) 0.029(8)
O2 0.072(12) 0.050(10) 0.060(10) -0.009(9) -0.002(9) 0.030(9)
O3 0.057(9) 0.020(4) 0.040(7) 0.000 0.000 0.029(4)
O4 0.037(7) 0.037(7) 0.005(8) 0.000 0.000 0.018(4)
O5 0.058(10) 0.045(12) 0.049(12) -0.006(11) -0.003(5) 0.022(6)
O6 0.05(2) 0.05(3) 0.05(2) 0.000 0.000 0.03(2)
C1 0.070(13) 0.059(9) 0.059(11) -0.004(8) 0.000 0.035(7)
C2 0.081(14) 0.066(9) 0.068(12) -0.003(9) 0.000 0.041(7)
C3 0.09(2) 0.07(2) 0.071(19) -0.003(17) 0.000(17) 0.037(18)
C4 0.09(2) 0.07(2) 0.07(2) -0.004(18) 0.002(19) 0.046(19)
C6 0.09(2) 0.07(2) 0.07(2) -0.003(18) -0.001(18) 0.044(19)
C7 0.08(2) 0.066(19) 0.068(18) -0.002(16) -0.003(16) 0.044(16)
C5 0.094(17) 0.074(10) 0.074(13) -0.005(10) 0.000 0.047(8)
C8 0.098(17) 0.078(11) 0.078(14) -0.004(11) 0.000 0.049(9)
C9 0.097(16) 0.073(10) 0.073(13) -0.005(10) 0.000 0.049(8)
C10 0.099(17) 0.077(10) 0.081(13) -0.003(10) 0.000 0.050(8)
C11 0.096(16) 0.072(10) 0.074(13) 0.000(10) 0.000 0.048(8)
C12 0.096(17) 0.078(10) 0.070(12) -0.008(10) 0.000 0.048(8)

loop_
_atom_type_symbol
_atom_type_description
_atom_type_scat_dispersion_real
_atom_type_scat_dispersion_imag
_atom_type_scat_source
C C 0.0033 0.0016 'International Tables Vol C Tables 4.2.6.8 and 6.1.1.4'
H H 0.0000 0.0000 'International Tables Vol C Tables 4.2.6.8 and 6.1.1.4'
N N 0.0061 0.0033 'International Tables Vol C Tables 4.2.6.8 and 6.1.1.4'
O O 0.0106 0.0060 'International Tables Vol C Tables 4.2.6.8 and 6.1.1.4'
Yb Yb -0.3850 5.5486 'International Tables Vol C Tables 4.2.6.8 and 6.1.1.4'

loop_
_geom_angle_atom_site_label_1
_geom_angle_atom_site_label_2
_geom_angle_atom_site_label_3
_geom_angle
_geom_angle_site_symmetry_1
_geom_angle_site_symmetry_3
O5 Yb1 Yb1 82.8(3) . 2
O5 Yb1 Yb1 82.8(3) . 6
Yb1 Yb1 Yb1 120.0 2 6
O5 Yb1 O1 87.1(6) . 19
Yb1 Yb1 O1 155.1(4) 2 19
Yb1 Yb1 O1 80.9(4) 6 19
O5 Yb1 O1 87.1(6) . .
Yb1 Yb1 O1 80.9(4) 2 .
Yb1 Yb1 O1 155.1(4) 6 .
O1 Yb1 O1 75.9(9) 19 .
O5 Yb1 O4 91.7(7) . .
Yb1 Yb1 O4 61.30(7) 2 .
Yb1 Yb1 O4 61.30(7) 6 .
O1 Yb1 O4 142.0(4) 19 .
O1 Yb1 O4 142.0(4) . .
O5 Yb1 O3 143.97(16) . .
Yb1 Yb1 O3 62.28(5) 2 .
Yb1 Yb1 O3 121.2(2) 6 .
O1 Yb1 O3 120.8(5) 19 .
O1 Yb1 O3 79.2(5) . .
O4 Yb1 O3 79.7(4) . .
O5 Yb1 O3 143.97(16) . 15
Yb1 Yb1 O3 121.2(2) 2 15
Yb1 Yb1 O3 62.28(5) 6 15
O1 Yb1 O3 79.2(5) 19 15
O1 Yb1 O3 120.8(5) . 15
O4 Yb1 O3 79.7(4) . 15
O3 Yb1 O3 69.2(2) . 15
O5 Yb1 Yb2 152.3(6) . .
Yb1 Yb1 Yb2 109.608(15) 2 .
Yb1 Yb1 Yb2 109.608(15) 6 .
O1 Yb1 Yb2 71.3(4) 19 .
O1 Yb1 Yb2 71.3(4) . .
O4 Yb1 Yb2 116.0(4) . .
O3 Yb1 Yb2 49.87(13) . .
O3 Yb1 Yb2 49.87(13) 15 .
O5 Yb1 O1 84.0(4) . 24
Yb1 Yb1 O1 49.8(3) 2 24
Yb1 Yb1 O1 164.5(3) 6 24
O1 Yb1 O1 106.6(3) 19 24
O1 Yb1 O1 31.1(7) . 24
O4 Yb1 O1 111.0(3) . 24
O3 Yb1 O1 67.2(4) . 24
O3 Yb1 O1 131.8(3) 15 24
Yb2 Yb1 O1 85.8(3) . 24
O5 Yb1 O1 84.0(4) . 6
Yb1 Yb1 O1 164.5(3) 2 6
Yb1 Yb1 O1 49.8(3) 6 6
O1 Yb1 O1 31.1(7) 19 6
O1 Yb1 O1 106.6(3) . 6
O4 Yb1 O1 111.0(3) . 6
O3 Yb1 O1 131.8(3) . 6
O3 Yb1 O1 67.2(4) 15 6
Yb2 Yb1 O1 85.8(3) . 6
O1 Yb1 O1 136.5(7) 24 6
O5 Yb1 O5 34.7(6) . 6
Yb1 Yb1 O5 101.2(5) 2 6
Yb1 Yb1 O5 48.1(4) 6 6
O1 Yb1 O5 82.6(6) 19 6
O1 Yb1 O5 118.9(5) . 6
O4 Yb1 O5 75.3(5) . 6
O3 Yb1 O5 154.7(4) . 6
O3 Yb1 O5 109.8(4) 15 6
Yb2 Yb1 O5 149.0(5) . 6
O1 Yb1 O5 118.4(5) 24 6
O1 Yb1 O5 63.3(6) 6 6
O5 Yb1 H4 109.7 . .
Yb1 Yb1 H4 65.6 2 .
Yb1 Yb1 H4 65.6 6 .
O1 Yb1 H4 139.3 19 .
O1 Yb1 H4 139.3 . .
O4 Yb1 H4 18.1 . .
O3 Yb1 H4 65.3 . .
O3 Yb1 H4 65.3 15 .
Yb2 Yb1 H4 97.9 . .
O1 Yb1 H4 111.7 24 .
O1 Yb1 H4 111.7 6 .
O5 Yb1 H4 90.9 6 .
O5 Yb1 H5 20.1 . .
Yb1 Yb1 H5 73.9 2 .
Yb1 Yb1 H5 102.8 6 .
O1 Yb1 H5 89.0 19 .
O1 Yb1 H5 68.2 . .
O4 Yb1 H5 102.3 . .
O3 Yb1 H5 128.7 . .
O3 Yb1 H5 162.2 15 .
Yb2 Yb1 H5 138.2 . .
O1 Yb1 H5 64.4 24 .
O1 Yb1 H5 95.9 6 .
O5 Yb1 H5 54.8 6 .
H4 Yb1 H5 119.5 . .
O3 Yb2 O3 78.8(6) . 15
O3 Yb2 O2 81.0(5) . 16
O3 Yb2 O2 132.3(5) 15 16
O3 Yb2 O2 132.3(5) . 19
O3 Yb2 O2 81.0(5) 15 19
O2 Yb2 O2 140.9(9) 16 19
O3 Yb2 O2 81.0(5) . .
O3 Yb2 O2 132.3(5) 15 .
O2 Yb2 O2 85.5(10) 16 .
O2 Yb2 O2 81.6(9) 19 .
O3 Yb2 O2 132.3(5) . 11
O3 Yb2 O2 81.0(5) 15 11
O2 Yb2 O2 81.6(9) 16 11
O2 Yb2 O2 85.5(10) 19 11
O2 Yb2 O2 140.9(9) . 11
O3 Yb2 O6 152.8(10) . 19
O3 Yb2 O6 128.4(10) 15 19
O2 Yb2 O6 79.1(8) 16 19
O2 Yb2 O6 62.3(8) 19 19
O2 Yb2 O6 79.1(8) . 19
O2 Yb2 O6 62.3(8) 11 19
O3 Yb2 O6 128.4(10) . .
O3 Yb2 O6 152.8(10) 15 .
O2 Yb2 O6 62.3(8) 16 .
O2 Yb2 O6 79.1(8) 19 .
O2 Yb2 O6 62.3(8) . .
O2 Yb2 O6 79.1(8) 11 .
O6 Yb2 O6 24.4(19) 19 .
O3 Yb2 Yb1 58.75(15) . 16
O3 Yb2 Yb1 58.75(15) 15 16
O2 Yb2 Yb1 73.8(5) 16 16
O2 Yb2 Yb1 136.7(5) 19 16
O2 Yb2 Yb1 136.7(5) . 16
O2 Yb2 Yb1 73.8(5) 11 16
O6 Yb2 Yb1 130.99(19) 19 16
O6 Yb2 Yb1 130.99(19) . 16
O3 Yb2 Yb1 58.75(15) . .
O3 Yb2 Yb1 58.75(15) 15 .
O2 Yb2 Yb1 136.7(5) 16 .
O2 Yb2 Yb1 73.8(5) 19 .
O2 Yb2 Yb1 73.8(5) . .
O2 Yb2 Yb1 136.7(5) 11 .
O6 Yb2 Yb1 130.99(19) 19 .
O6 Yb2 Yb1 130.99(19) . .
Yb1 Yb2 Yb1 95.69(8) 16 .
O3 Yb2 O1 70.6(4) . 16
O3 Yb2 O1 106.2(4) 15 16
O2 Yb2 O1 26.2(5) 16 16
O2 Yb2 O1 157.0(6) 19 16
O2 Yb2 O1 107.0(6) . 16
O2 Yb2 O1 74.4(6) 11 16
O6 Yb2 O1 97.8(6) 19 16
O6 Yb2 O1 86.1(6) . 16
Yb1 Yb2 O1 47.7(3) 16 16
Yb1 Yb2 O1 128.8(3) . 16
O3 Yb2 O1 106.2(4) . 19
O3 Yb2 O1 70.6(4) 15 19
O2 Yb2 O1 157.0(6) 16 19
O2 Yb2 O1 26.2(6) 19 19
O2 Yb2 O1 74.4(6) . 19
O2 Yb2 O1 107.0(6) 11 19
O6 Yb2 O1 86.1(6) 19 19
O6 Yb2 O1 97.8(6) . 19
Yb1 Yb2 O1 128.8(3) 16 19
Yb1 Yb2 O1 47.7(3) . 19
O1 Yb2 O1 176.1(7) 16 19
C9 N1 C9 104(3) . 16_556
C11 N2 C11 109(3) 4_565 .
C11 N2 H2 125.7 4_565 .
C11 N2 H2 125.7 . .
C1 O1 O1 51.3(10) . 24
C1 O1 Yb1 142.6(14) . .
O1 O1 Yb1 99.1(4) 24 .
C1 O1 Yb1 97.8(12) . 2
O1 O1 Yb1 49.8(3) 24 2
Yb1 O1 Yb1 49.3(3) . 2
C1 O2 Yb2 138.0(14) . .
Yb2 O3 Yb2 138.8(6) 2 .
Yb2 O3 Yb1 71.38(3) 2 17
Yb2 O3 Yb1 123.46(2) . 17
Yb2 O3 Yb1 123.46(2) 2 .
Yb2 O3 Yb1 71.38(3) . .
Yb1 O3 Yb1 141.5(5) 17 .
Yb2 O3 Yb1 71.38(3) 2 2
Yb2 O3 Yb1 123.46(2) . 2
Yb1 O3 Yb1 110.5(3) 17 2
Yb1 O3 Yb1 55.43(10) . 2
Yb2 O3 Yb1 123.46(2) 2 16
Yb2 O3 Yb1 71.38(3) . 16
Yb1 O3 Yb1 55.43(10) 17 16
Yb1 O3 Yb1 110.5(3) . 16
Yb1 O3 Yb1 141.5(5) 2 16
Yb1 O4 Yb1 57.40(14) 3 2
Yb1 O4 Yb1 112.6(4) 3 .
Yb1 O4 Yb1 57.40(14) 2 .
Yb1 O4 Yb1 57.40(14) 3 4
Yb1 O4 Yb1 112.6(4) 2 4
Yb1 O4 Yb1 147.7(9) . 4
Yb1 O4 Yb1 147.7(9) 3 6
Yb1 O4 Yb1 112.6(4) 2 6
Yb1 O4 Yb1 57.40(14) . 6
Yb1 O4 Yb1 112.6(4) 4 6
Yb1 O4 Yb1 112.6(4) 3 5
Yb1 O4 Yb1 147.7(9) 2 5
Yb1 O4 Yb1 112.6(4) . 5
Yb1 O4 Yb1 57.40(14) 4 5
Yb1 O4 Yb1 57.40(14) 6 5
Yb1 O4 H4 106.2 3 .
Yb1 O4 H4 106.2 2 .
Yb1 O4 H4 106.2 . .
Yb1 O4 H4 106.2 4 .
Yb1 O4 H4 106.2 6 .
Yb1 O4 H4 106.2 5 .
O5 O5 O5 120.000(2) 2 6
O5 O5 Yb1 97.2(3) 2 .
O5 O5 Yb1 97.2(3) 6 .
O5 O5 Yb1 48.1(4) 2 2
O5 O5 Yb1 118.4(3) 6 2
Yb1 O5 Yb1 49.1(4) . 2
O5 O5 Yb1 118.4(4) 2 6
O5 O5 Yb1 48.1(4) 6 6
Yb1 O5 Yb1 49.1(4) . 6
Yb1 O5 Yb1 82.6(6) 2 6
O5 O5 H5 61.3 2 .
O5 O5 H5 156.2 6 .
Yb1 O5 H5 106.3 . .
Yb1 O5 H5 81.1 2 .
Yb1 O5 H5 155.3 6 .
O6 O6 Yb2 77.8(10) 19 .
O6 O6 H6 67.6 19 .
Yb2 O6 H6 108.5 . .
O1 C1 O1 77(2) 24 .
O1 C1 O2 61.9(13) 24 24
O1 C1 O2 124(2) . 24
O1 C1 O2 124(2) 24 .
O1 C1 O2 61.9(13) . .
O2 C1 O2 111(2) 24 .
O1 C1 C2 115.2(16) 24 .
O1 C1 C2 115.2(16) . .
O2 C1 C2 116.2(13) 24 .
O2 C1 C2 116.2(13) . .
C7 C2 C7 102(3) . 24
C7 C2 C3 41.2(16) . 24
C7 C2 C3 119(2) 24 24
C7 C2 C3 119(2) . .
C7 C2 C3 41.2(16) 24 .
C3 C2 C3 106(3) 24 .
C7 C2 C1 120.9(16) . .
C7 C2 C1 120.9(16) 24 .
C3 C2 C1 119.6(17) 24 .
C3 C2 C1 119.6(17) . .
C7 C3 C4 91(3) 24 .
C7 C3 C2 67(3) 24 .
C4 C3 C2 120(3) . .
C7 C3 C6 56(3) 24 24
C4 C3 C6 34.6(17) . 24
C2 C3 C6 102(3) . 24
C7 C3 H3 113.1 24 .
C4 C3 H3 119.8 . .
C2 C3 H3 120.1 . .
C6 C3 H3 128.7 24 .
C6 C4 C3 89(4) 24 .
C6 C4 C5 68(3) 24 .
C3 C4 C5 119(3) . .
C6 C4 C7 54(3) 24 24
C3 C4 C7 35.0(17) . 24
C5 C4 C7 100(3) . 24
C6 C4 H4A 111.1 24 .
C3 C4 H4A 121.1 . .
C5 C4 H4A 119.9 . .
C7 C4 H4A 129.5 24 .
C4 C6 C5 72(3) 24 .
C4 C6 C7 92(4) 24 .
C5 C6 C7 120(3) . .
C4 C6 C3 56(3) 24 24
C5 C6 C3 105(3) . 24
C7 C6 C3 35.9(17) . 24
C4 C6 H6A 107.1 24 .
C5 C6 H6A 119.6 . .
C7 C6 H6A 120.3 . .
C3 C6 H6A 125.5 24 .
C3 C7 C2 72(3) 24 .
C3 C7 C6 88(3) 24 .
C2 C7 C6 121(3) . .
C3 C7 C4 54(3) 24 24
C2 C7 C4 104(2) . 24
C6 C7 C4 33.7(17) . 24
C3 C7 H7 107.1 24 .
C2 C7 H7 119.2 . .
C6 C7 H7 119.6 . .
C4 C7 H7 125.1 24 .
C6 C5 C6 105(3) 24 .
C6 C5 C4 39.7(17) 24 .
C6 C5 C4 120(3) . .
C6 C5 C4 120(3) 24 24
C6 C5 C4 39.7(17) . 24
C4 C5 C4 107(3) . 24
C6 C5 C8 119.9(19) 24 .
C6 C5 C8 119.9(19) . .
C4 C5 C8 119.9(17) . .
C4 C5 C8 119.9(17) 24 .
C11 C8 C9 126(2) . .
C11 C8 C5 115(2) . .
C9 C8 C5 119(2) . .
C10 C9 C8 128(2) . .
C10 C9 N1 108(2) . .
C8 C9 N1 124(2) . .
C10 C10 C9 109.6(14) 16_556 .
C10 C10 H10 125.2 16_556 .
C9 C10 H10 125.2 . .
N2 C11 C8 127(2) . .
N2 C11 C12 110(2) . .
C8 C11 C12 123(2) . .
C11 C12 C12 105.5(13) . 4_565
C11 C12 H12 127.3 . .
C12 C12 H12 127.3 4_565 .

loop_
_geom_bond_atom_site_label_1
_geom_bond_atom_site_label_2
_geom_bond_distance
_geom_bond_site_symmetry_2
Yb1 O5 2.14(2) .
Yb1 Yb1 2.1778(11) 2
Yb1 Yb1 2.1778(11) 6
Yb1 O1 2.196(16) 19
Yb1 O1 2.196(16) .
Yb1 O4 2.267(5) .
Yb1 O3 2.341(4) .
Yb1 O3 2.341(4) 15
Yb1 Yb2 2.5951(18) .
Yb1 O1 2.838(16) 24
Yb1 O1 2.838(16) 6
Yb1 O5 2.857(16) 6
Yb1 H4 2.6339 .
Yb1 H5 2.5539 .
Yb2 O3 2.094(4) .
Yb2 O3 2.094(4) 15
Yb2 O2 2.328(18) 16
Yb2 O2 2.328(18) 19
Yb2 O2 2.328(18) .
Yb2 O2 2.328(18) 11
Yb2 O6 2.51(4) 19
Yb2 O6 2.51(4) .
Yb2 Yb1 2.5951(18) 16
Yb2 O1 2.811(16) 16
Yb2 O1 2.811(16) 19
N1 C9 1.43(3) .
N1 C9 1.43(3) 16_556
N2 C11 1.38(3) 4_565
N2 C11 1.38(3) .
N2 H2 0.8600 .
O1 C1 1.19(2) .
O1 O1 1.48(3) 24
O1 Yb1 2.838(16) 2
O2 C1 1.25(2) .
O3 Yb2 2.094(4) 2
O3 Yb1 2.341(4) 17
O3 Yb1 2.341(4) 2
O3 Yb1 2.341(4) 16
O4 Yb1 2.267(5) 3
O4 Yb1 2.267(5) 2
O4 Yb1 2.267(5) 4
O4 Yb1 2.267(5) 6
O4 Yb1 2.267(5) 5
O4 H4 0.8500 .
O5 O5 1.64(2) 2
O5 O5 1.64(2) 6
O5 Yb1 2.857(16) 2
O5 Yb1 2.857(16) 6
O5 H5 0.9124 .
O6 O6 1.06(8) 19
O6 H6 0.8500 .
C1 O1 1.19(2) 24
C1 O2 1.25(2) 24
C1 C2 1.53(3) .
C2 C7 1.36(3) .
C2 C7 1.36(3) 24
C2 C3 1.41(4) 24
C2 C3 1.41(4) .
C3 C7 0.97(4) 24
C3 C4 1.38(4) .
C3 C6 1.66(4) 24
C3 H3 0.9600 .
C4 C6 0.94(4) 24
C4 C5 1.41(4) .
C4 C7 1.70(4) 24
C4 H4A 0.9599 .
C6 C4 0.94(4) 24
C6 C5 1.37(4) .
C6 C7 1.38(4) .
C6 C3 1.66(4) 24
C6 H6A 0.9600 .
C7 C3 0.97(4) 24
C7 C4 1.70(4) 24
C7 H7 0.9599 .
C5 C6 1.37(4) 24
C5 C4 1.41(4) 24
C5 C8 1.50(3) .
C8 C11 1.38(3) .
C8 C9 1.41(3) .
C9 C10 1.40(3) .
C10 C10 1.31(4) 16_556
C10 H10 0.9300 .
C11 C12 1.40(3) .
C12 C12 1.49(4) 4_565
C12 H12 0.9300 .

loop_
_geom_torsion_atom_site_label_1
_geom_torsion_atom_site_label_2
_geom_torsion_atom_site_label_3
_geom_torsion_atom_site_label_4
_geom_torsion
_geom_torsion_site_symmetry_1
_geom_torsion_site_symmetry_4
O5 Yb1 Yb2 O3 -132.1(3) . .
Yb1 Yb1 Yb2 O3 -18.9(3) 2 .
Yb1 Yb1 Yb2 O3 114.7(3) 6 .
O1 Yb1 Yb2 O3 -172.6(5) 19 .
O1 Yb1 Yb2 O3 -91.6(5) . .
O4 Yb1 Yb2 O3 47.9(3) . .
O3 Yb1 Yb2 O3 95.8(6) 15 .
O1 Yb1 Yb2 O3 -63.5(4) 24 .
O1 Yb1 Yb2 O3 159.3(4) 6 .
O5 Yb1 Yb2 O3 153.1(6) 6 .
O5 Yb1 Yb2 O3 132.1(3) . 15
Yb1 Yb1 Yb2 O3 -114.7(3) 2 15
Yb1 Yb1 Yb2 O3 18.9(3) 6 15
O1 Yb1 Yb2 O3 91.6(5) 19 15
O1 Yb1 Yb2 O3 172.6(5) . 15
O4 Yb1 Yb2 O3 -47.9(3) . 15
O3 Yb1 Yb2 O3 -95.8(6) . 15
O1 Yb1 Yb2 O3 -159.3(4) 24 15
O1 Yb1 Yb2 O3 63.5(4) 6 15
O5 Yb1 Yb2 O3 57.3(6) 6 15
O5 Yb1 Yb2 O2 -107.6(7) . 16
Yb1 Yb1 Yb2 O2 5.6(7) 2 16
Yb1 Yb1 Yb2 O2 139.2(7) 6 16
O1 Yb1 Yb2 O2 -148.1(8) 19 16
O1 Yb1 Yb2 O2 -67.1(8) . 16
O4 Yb1 Yb2 O2 72.4(7) . 16
O3 Yb1 Yb2 O2 24.5(7) . 16
O3 Yb1 Yb2 O2 120.3(7) 15 16
O1 Yb1 Yb2 O2 -39.0(8) 24 16
O1 Yb1 Yb2 O2 -176.2(7) 6 16
O5 Yb1 Yb2 O2 177.6(9) 6 16
O5 Yb1 Yb2 O2 42.9(5) . 19
Yb1 Yb1 Yb2 O2 156.1(5) 2 19
Yb1 Yb1 Yb2 O2 -70.3(5) 6 19
O1 Yb1 Yb2 O2 2.4(7) 19 19
O1 Yb1 Yb2 O2 83.4(6) . 19
O4 Yb1 Yb2 O2 -137.1(5) . 19
O3 Yb1 Yb2 O2 175.0(6) . 19
O3 Yb1 Yb2 O2 -89.2(6) 15 19
O1 Yb1 Yb2 O2 111.5(6) 24 19
O1 Yb1 Yb2 O2 -25.7(6) 6 19
O5 Yb1 Yb2 O2 -31.9(7) 6 19
O5 Yb1 Yb2 O2 -42.9(5) . .
Yb1 Yb1 Yb2 O2 70.3(5) 2 .
Yb1 Yb1 Yb2 O2 -156.1(5) 6 .
O1 Yb1 Yb2 O2 -83.4(6) 19 .
O1 Yb1 Yb2 O2 -2.4(7) . .
O4 Yb1 Yb2 O2 137.1(5) . .
O3 Yb1 Yb2 O2 89.2(6) . .
O3 Yb1 Yb2 O2 -175.0(6) 15 .
O1 Yb1 Yb2 O2 25.7(6) 24 .
O1 Yb1 Yb2 O2 -111.5(6) 6 .
O5 Yb1 Yb2 O2 -117.7(7) 6 .
O5 Yb1 Yb2 O2 107.6(7) . 11
Yb1 Yb1 Yb2 O2 -139.2(7) 2 11
Yb1 Yb1 Yb2 O2 -5.6(7) 6 11
O1 Yb1 Yb2 O2 67.1(8) 19 11
O1 Yb1 Yb2 O2 148.1(8) . 11
O4 Yb1 Yb2 O2 -72.4(7) . 11
O3 Yb1 Yb2 O2 -120.3(7) . 11
O3 Yb1 Yb2 O2 -24.5(7) 15 11
O1 Yb1 Yb2 O2 176.2(8) 24 11
O1 Yb1 Yb2 O2 39.0(8) 6 11
O5 Yb1 Yb2 O2 32.8(9) 6 11
O5 Yb1 Yb2 O6 16.3(13) . 19
Yb1 Yb1 Yb2 O6 129.5(13) 2 19
Yb1 Yb1 Yb2 O6 -96.9(13) 6 19
O1 Yb1 Yb2 O6 -24.2(14) 19 19
O1 Yb1 Yb2 O6 56.8(13) . 19
O4 Yb1 Yb2 O6 -163.7(13) . 19
O3 Yb1 Yb2 O6 148.4(13) . 19
O3 Yb1 Yb2 O6 -115.8(13) 15 19
O1 Yb1 Yb2 O6 84.9(13) 24 19
O1 Yb1 Yb2 O6 -52.3(13) 6 19
O5 Yb1 Yb2 O6 -58.5(14) 6 19
O5 Yb1 Yb2 O6 -16.3(13) . .
Yb1 Yb1 Yb2 O6 96.9(13) 2 .
Yb1 Yb1 Yb2 O6 -129.5(13) 6 .
O1 Yb1 Yb2 O6 -56.8(13) 19 .
O1 Yb1 Yb2 O6 24.2(14) . .
O4 Yb1 Yb2 O6 163.7(13) . .
O3 Yb1 Yb2 O6 115.8(13) . .
O3 Yb1 Yb2 O6 -148.4(13) 15 .
O1 Yb1 Yb2 O6 52.3(13) 24 .
O1 Yb1 Yb2 O6 -84.9(13) 6 .
O5 Yb1 Yb2 O6 -91.1(14) 6 .
O5 Yb1 Yb2 Yb1 180.000(3) . 16
Yb1 Yb1 Yb2 Yb1 -66.829(13) 2 16
Yb1 Yb1 Yb2 Yb1 66.829(12) 6 16
O1 Yb1 Yb2 Yb1 139.5(5) 19 16
O1 Yb1 Yb2 Yb1 -139.5(5) . 16
O4 Yb1 Yb2 Yb1 0.0 . 16
O3 Yb1 Yb2 Yb1 -47.9(3) . 16
O3 Yb1 Yb2 Yb1 47.9(3) 15 16
O1 Yb1 Yb2 Yb1 -111.4(3) 24 16
O1 Yb1 Yb2 Yb1 111.4(3) 6 16
O5 Yb1 Yb2 Yb1 105.2(6) 6 16
O5 Yb1 Yb2 O1 -141.9(5) . 16
Yb1 Yb1 Yb2 O1 -28.8(5) 2 16
Yb1 Yb1 Yb2 O1 104.9(5) 6 16
O1 Yb1 Yb2 O1 177.6(4) 19 16
O1 Yb1 Yb2 O1 -101.4(8) . 16
O4 Yb1 Yb2 O1 38.1(5) . 16
O3 Yb1 Yb2 O1 -9.8(5) . 16
O3 Yb1 Yb2 O1 86.0(5) 15 16
O1 Yb1 Yb2 O1 -73.3(4) 24 16
O1 Yb1 Yb2 O1 149.5(7) 6 16
O5 Yb1 Yb2 O1 143.3(7) 6 16
O5 Yb1 Yb2 O1 40.5(5) . 19
Yb1 Yb1 Yb2 O1 153.7(5) 2 19
Yb1 Yb1 Yb2 O1 -72.7(5) 6 19
O1 Yb1 Yb2 O1 81.0(9) . 19
O4 Yb1 Yb2 O1 -139.5(5) . 19
O3 Yb1 Yb2 O1 172.6(5) . 19
O3 Yb1 Yb2 O1 -91.6(5) 15 19
O1 Yb1 Yb2 O1 109.1(5) 24 19
O1 Yb1 Yb2 O1 -28.1(7) 6 19
O5 Yb1 Yb2 O1 -34.3(7) 6 19
O5 Yb1 O1 C1 -117(3) . .
Yb1 Yb1 O1 C1 -34(2) 2 .
Yb1 Yb1 O1 C1 177.1(18) 6 .
O1 Yb1 O1 C1 155(2) 19 .
O4 Yb1 O1 C1 -28(3) . .
O3 Yb1 O1 C1 30(2) . .
O3 Yb1 O1 C1 87(3) 15 .
Yb2 Yb1 O1 C1 81(2) . .
O1 Yb1 O1 C1 -34(2) 24 .
O1 Yb1 O1 C1 160(2) 6 .
O5 Yb1 O1 C1 -131(2) 6 .
O5 Yb1 O1 O1 -83.2(4) . 24
Yb1 Yb1 O1 O1 0.0 2 24
Yb1 Yb1 O1 O1 -149.2(9) 6 24
O1 Yb1 O1 O1 -170.9(3) 19 24
O4 Yb1 O1 O1 5.9(9) . 24
O3 Yb1 O1 O1 63.32(11) . 24
O3 Yb1 O1 O1 121.0(3) 15 24
Yb2 Yb1 O1 O1 114.40(19) . 24
O1 Yb1 O1 O1 -166.0(4) 6 24
O5 Yb1 O1 O1 -97.8(6) 6 24
O5 Yb1 O1 Yb1 -83.2(4) . 2
Yb1 Yb1 O1 Yb1 -149.2(9) 6 2
O1 Yb1 O1 Yb1 -170.9(3) 19 2
O4 Yb1 O1 Yb1 5.9(9) . 2
O3 Yb1 O1 Yb1 63.32(11) . 2
O3 Yb1 O1 Yb1 121.0(3) 15 2
Yb2 Yb1 O1 Yb1 114.40(19) . 2
O1 Yb1 O1 Yb1 0.0 24 2
O1 Yb1 O1 Yb1 -166.0(4) 6 2
O5 Yb1 O1 Yb1 -97.8(6) 6 2
O3 Yb2 O2 C1 15(2) . .
O3 Yb2 O2 C1 -51(3) 15 .
O2 Yb2 O2 C1 97(2) 16 .
O2 Yb2 O2 C1 -120(2) 19 .
O2 Yb2 O2 C1 168(3) 11 .
O6 Yb2 O2 C1 177(3) 19 .
O6 Yb2 O2 C1 158(3) . .
Yb1 Yb2 O2 C1 36(3) 16 .
Yb1 Yb2 O2 C1 -45(2) . .
O1 Yb2 O2 C1 82(2) 16 .
O1 Yb2 O2 C1 -94(2) 19 .
O3 Yb2 O3 Yb2 180.0 15 2
O2 Yb2 O3 Yb2 -43.4(5) 16 2
O2 Yb2 O3 Yb2 113.3(7) 19 2
O2 Yb2 O3 Yb2 43.4(5) . 2
O2 Yb2 O3 Yb2 -113.3(7) 11 2
O6 Yb2 O3 Yb2 0.0 19 2
O6 Yb2 O3 Yb2 0.0 . 2
Yb1 Yb2 O3 Yb2 -119.88(15) 16 2
Yb1 Yb2 O3 Yb2 119.88(15) . 2
O1 Yb2 O3 Yb2 -68.2(4) 16 2
O1 Yb2 O3 Yb2 114.2(4) 19 2
O3 Yb2 O3 Yb1 -80.0(5) 15 17
O2 Yb2 O3 Yb1 56.6(7) 16 17
O2 Yb2 O3 Yb1 -146.7(7) 19 17
O2 Yb2 O3 Yb1 143.4(7) . 17
O2 Yb2 O3 Yb1 -13.4(9) 11 17
O6 Yb2 O3 Yb1 100.0(5) 19 17
O6 Yb2 O3 Yb1 100.0(5) . 17
Yb1 Yb2 O3 Yb1 -19.9(3) 16 17
Yb1 Yb2 O3 Yb1 -140.1(6) . 17
O1 Yb2 O3 Yb1 31.7(5) 16 17
O1 Yb2 O3 Yb1 -145.9(5) 19 17
O3 Yb2 O3 Yb1 60.12(15) 15 .
O2 Yb2 O3 Yb1 -163.3(5) 16 .
O2 Yb2 O3 Yb1 -6.5(7) 19 .
O2 Yb2 O3 Yb1 -76.5(5) . .
O2 Yb2 O3 Yb1 126.8(6) 11 .
O6 Yb2 O3 Yb1 -119.88(15) 19 .
O6 Yb2 O3 Yb1 -119.88(15) . .
Yb1 Yb2 O3 Yb1 120.2(3) 16 .
O1 Yb2 O3 Yb1 171.9(4) 16 .
O1 Yb2 O3 Yb1 -5.7(4) 19 .
O3 Yb2 O3 Yb1 80.0(5) 15 2
O2 Yb2 O3 Yb1 -143.4(7) 16 2
O2 Yb2 O3 Yb1 13.4(9) 19 2
O2 Yb2 O3 Yb1 -56.6(7) . 2
O2 Yb2 O3 Yb1 146.7(7) 11 2
O6 Yb2 O3 Yb1 -100.0(5) 19 2
O6 Yb2 O3 Yb1 -100.0(5) . 2
Yb1 Yb2 O3 Yb1 140.1(6) 16 2
Yb1 Yb2 O3 Yb1 19.9(3) . 2
O1 Yb2 O3 Yb1 -168.2(7) 16 2
O1 Yb2 O3 Yb1 14.2(7) 19 2
O3 Yb2 O3 Yb1 -60.12(15) 15 16
O2 Yb2 O3 Yb1 76.5(5) 16 16
O2 Yb2 O3 Yb1 -126.8(6) 19 16
O2 Yb2 O3 Yb1 163.3(5) . 16
O2 Yb2 O3 Yb1 6.5(7) 11 16
O6 Yb2 O3 Yb1 119.88(15) 19 16
O6 Yb2 O3 Yb1 119.88(15) . 16
Yb1 Yb2 O3 Yb1 -120.2(3) . 16
O1 Yb2 O3 Yb1 51.6(4) 16 16
O1 Yb2 O3 Yb1 -126.0(4) 19 16
O5 Yb1 O3 Yb2 7.4(13) . 2
Yb1 Yb1 O3 Yb2 23.1(4) 2 2
Yb1 Yb1 O3 Yb2 133.1(4) 6 2
O1 Yb1 O3 Yb2 -128.6(6) 19 2
O1 Yb1 O3 Yb2 -62.2(7) . 2
O4 Yb1 O3 Yb2 85.9(6) . 2
O3 Yb1 O3 Yb2 168.8(3) 15 2
Yb2 Yb1 O3 Yb2 -136.8(7) . 2
O1 Yb1 O3 Yb2 -32.2(6) 24 2
O1 Yb1 O3 Yb2 -165.0(5) 6 2
O5 Yb1 O3 Yb2 76.2(12) 6 2
O5 Yb1 O3 Yb2 144.1(10) . .
Yb1 Yb1 O3 Yb2 159.8(3) 2 .
Yb1 Yb1 O3 Yb2 -90.2(3) 6 .
O1 Yb1 O3 Yb2 8.2(6) 19 .
O1 Yb1 O3 Yb2 74.5(5) . .
O4 Yb1 O3 Yb2 -137.3(3) . .
O3 Yb1 O3 Yb2 -54.5(4) 15 .
O1 Yb1 O3 Yb2 104.5(5) 24 .
O1 Yb1 O3 Yb2 -28.2(6) 6 .
O5 Yb1 O3 Yb2 -147.0(10) 6 .
O5 Yb1 O3 Yb1 -95.1(10) . 17
Yb1 Yb1 O3 Yb1 -79.44(13) 2 17
Yb1 Yb1 O3 Yb1 30.57(8) 6 17
O1 Yb1 O3 Yb1 128.9(5) 19 17
O1 Yb1 O3 Yb1 -164.7(5) . 17
O4 Yb1 O3 Yb1 -16.6(3) . 17
O3 Yb1 O3 Yb1 66.25(16) 15 17
Yb2 Yb1 O3 Yb1 120.73(19) . 17
O1 Yb1 O3 Yb1 -134.7(4) 24 17
O1 Yb1 O3 Yb1 92.5(5) 6 17
O5 Yb1 O3 Yb1 -26.3(10) 6 17
O5 Yb1 O3 Yb1 -15.7(11) . 2
Yb1 Yb1 O3 Yb1 110.01(6) 6 2
O1 Yb1 O3 Yb1 -151.6(5) 19 2
O1 Yb1 O3 Yb1 -85.3(5) . 2
O4 Yb1 O3 Yb1 62.9(3) . 2
O3 Yb1 O3 Yb1 145.69(3) 15 2
Yb2 Yb1 O3 Yb1 -159.8(3) . 2
O1 Yb1 O3 Yb1 -55.3(4) 24 2
O1 Yb1 O3 Yb1 172.0(5) 6 2
O5 Yb1 O3 Yb1 53.2(10) 6 2
O5 Yb1 O3 Yb1 -154.9(10) . 16
Yb1 Yb1 O3 Yb1 -139.2(5) 2 16
Yb1 Yb1 O3 Yb1 -29.2(4) 6 16
O1 Yb1 O3 Yb1 69.1(7) 19 16
O1 Yb1 O3 Yb1 135.5(6) . 16
O4 Yb1 O3 Yb1 -76.4(4) . 16
O3 Yb1 O3 Yb1 6.5(5) 15 16
Yb2 Yb1 O3 Yb1 60.93(15) . 16
O1 Yb1 O3 Yb1 165.5(5) 24 16
O1 Yb1 O3 Yb1 32.7(7) 6 16
O5 Yb1 O3 Yb1 -86.1(10) 6 16
O5 Yb1 O4 Yb1 64.3(6) . 3
Yb1 Yb1 O4 Yb1 -16.6(3) 2 3
Yb1 Yb1 O4 Yb1 145.1(8) 6 3
O1 Yb1 O4 Yb1 151.7(7) 19 3
O1 Yb1 O4 Yb1 -23.2(13) . 3
O3 Yb1 O4 Yb1 -80.5(5) . 3
O3 Yb1 O4 Yb1 -151.0(6) 15 3
Yb2 Yb1 O4 Yb1 -115.7(6) . 3
O1 Yb1 O4 Yb1 -20.0(8) 24 3
O1 Yb1 O4 Yb1 148.5(6) 6 3
O5 Yb1 O4 Yb1 95.2(8) 6 3
O5 Yb1 O4 Yb1 80.9(2) . 2
Yb1 Yb1 O4 Yb1 161.7(5) 6 2
O1 Yb1 O4 Yb1 168.3(8) 19 2
O1 Yb1 O4 Yb1 -6.6(10) . 2
O3 Yb1 O4 Yb1 -63.9(2) . 2
O3 Yb1 O4 Yb1 -134.4(3) 15 2
Yb2 Yb1 O4 Yb1 -99.1(2) . 2
O1 Yb1 O4 Yb1 -3.4(5) 24 2
O1 Yb1 O4 Yb1 165.1(4) 6 2
O5 Yb1 O4 Yb1 111.8(5) 6 2
O5 Yb1 O4 Yb1 0.0 . 4
Yb1 Yb1 O4 Yb1 -80.9(2) 2 4
Yb1 Yb1 O4 Yb1 80.9(2) 6 4
O1 Yb1 O4 Yb1 87.5(9) 19 4
O1 Yb1 O4 Yb1 -87.5(9) . 4
O3 Yb1 O4 Yb1 -144.78(9) . 4
O3 Yb1 O4 Yb1 144.78(9) 15 4
Yb2 Yb1 O4 Yb1 180.0 . 4
O1 Yb1 O4 Yb1 -84.2(4) 24 4
O1 Yb1 O4 Yb1 84.2(4) 6 4
O5 Yb1 O4 Yb1 31.0(5) 6 4
O5 Yb1 O4 Yb1 -80.9(2) . 6
Yb1 Yb1 O4 Yb1 -161.7(5) 2 6
O1 Yb1 O4 Yb1 6.6(10) 19 6
O1 Yb1 O4 Yb1 -168.3(8) . 6
O3 Yb1 O4 Yb1 134.4(3) . 6
O3 Yb1 O4 Yb1 63.9(2) 15 6
Yb2 Yb1 O4 Yb1 99.1(2) . 6
O1 Yb1 O4 Yb1 -165.1(4) 24 6
O1 Yb1 O4 Yb1 3.4(5) 6 6
O5 Yb1 O4 Yb1 -49.9(5) 6 6
O5 Yb1 O4 Yb1 -64.3(6) . 5
Yb1 Yb1 O4 Yb1 -145.1(8) 2 5
Yb1 Yb1 O4 Yb1 16.6(3) 6 5
O1 Yb1 O4 Yb1 23.2(13) 19 5
O1 Yb1 O4 Yb1 -151.7(7) . 5
O3 Yb1 O4 Yb1 151.0(6) . 5
O3 Yb1 O4 Yb1 80.5(5) 15 5
Yb2 Yb1 O4 Yb1 115.7(6) . 5
O1 Yb1 O4 Yb1 -148.5(6) 24 5
O1 Yb1 O4 Yb1 20.0(8) 6 5
O5 Yb1 O4 Yb1 -33.3(7) 6 5
Yb1 Yb1 O5 O5 0.0 2 2
Yb1 Yb1 O5 O5 -121.59(13) 6 2
O1 Yb1 O5 O5 157.2(4) 19 2
O1 Yb1 O5 O5 81.2(4) . 2
O4 Yb1 O5 O5 -60.80(7) . 2
O3 Yb1 O5 O5 14.0(10) . 2
O3 Yb1 O5 O5 -135.6(9) 15 2
Yb2 Yb1 O5 O5 119.20(7) . 2
O1 Yb1 O5 O5 50.2(3) 24 2
O1 Yb1 O5 O5 -171.8(4) 6 2
O5 Yb1 O5 O5 -121.59(13) 6 2
Yb1 Yb1 O5 O5 121.59(13) 2 6
Yb1 Yb1 O5 O5 0.000(1) 6 6
O1 Yb1 O5 O5 -81.2(4) 19 6
O1 Yb1 O5 O5 -157.2(4) . 6
O4 Yb1 O5 O5 60.80(7) . 6
O3 Yb1 O5 O5 135.6(9) . 6
O3 Yb1 O5 O5 -14.0(10) 15 6
Yb2 Yb1 O5 O5 -119.20(7) . 6
O1 Yb1 O5 O5 171.8(4) 24 6
O1 Yb1 O5 O5 -50.2(3) 6 6
Yb1 Yb1 O5 Yb1 -121.59(13) 6 2
O1 Yb1 O5 Yb1 157.2(4) 19 2
O1 Yb1 O5 Yb1 81.2(4) . 2
O4 Yb1 O5 Yb1 -60.80(7) . 2
O3 Yb1 O5 Yb1 14.0(10) . 2
O3 Yb1 O5 Yb1 -135.6(9) 15 2
Yb2 Yb1 O5 Yb1 119.20(6) . 2
O1 Yb1 O5 Yb1 50.2(3) 24 2
O1 Yb1 O5 Yb1 -171.8(4) 6 2
O5 Yb1 O5 Yb1 -121.59(13) 6 2
Yb1 Yb1 O5 Yb1 121.59(13) 2 6
O1 Yb1 O5 Yb1 -81.2(4) 19 6
O1 Yb1 O5 Yb1 -157.2(4) . 6
O4 Yb1 O5 Yb1 60.80(7) . 6
O3 Yb1 O5 Yb1 135.6(9) . 6
O3 Yb1 O5 Yb1 -14.0(10) 15 6
Yb2 Yb1 O5 Yb1 -119.20(7) . 6
O1 Yb1 O5 Yb1 171.8(4) 24 6
O1 Yb1 O5 Yb1 -50.2(3) 6 6
O5 Yb1 O5 Yb1 0.000(2) 6 6
O3 Yb2 O6 O6 180.0 . 19
O3 Yb2 O6 O6 0.0 15 19
O2 Yb2 O6 O6 -129.9(7) 16 19
O2 Yb2 O6 O6 43.7(5) 19 19
O2 Yb2 O6 O6 129.9(7) . 19
O2 Yb2 O6 O6 -43.7(5) 11 19
Yb1 Yb2 O6 O6 -100.8(8) 16 19
Yb1 Yb2 O6 O6 100.8(8) . 19
O1 Yb2 O6 O6 -118.6(4) 16 19
O1 Yb2 O6 O6 62.2(4) 19 19
Yb1 O1 C1 O1 45(3) . 24
Yb1 O1 C1 O1 19.4(15) 2 24
O1 O1 C1 O2 -42.7(16) 24 24
Yb1 O1 C1 O2 2(4) . 24
Yb1 O1 C1 O2 -23(2) 2 24
O1 O1 C1 O2 -140.4(16) 24 .
Yb1 O1 C1 O2 -96(2) . .
Yb1 O1 C1 O2 -121.0(12) 2 .
O1 O1 C1 C2 112.1(19) 24 .
Yb1 O1 C1 C2 156.6(17) . .
Yb1 O1 C1 C2 131.5(11) 2 .
Yb2 O2 C1 O1 14(4) . 24
Yb2 O2 C1 O1 63(2) . .
Yb2 O2 C1 O2 -55(4) . 24
Yb2 O2 C1 C2 168.8(15) . .
O1 C1 C2 C7 109(2) 24 .
O1 C1 C2 C7 21(3) . .
O2 C1 C2 C7 178(2) 24 .
O2 C1 C2 C7 -48(3) . .
O1 C1 C2 C7 -21(3) 24 24
O1 C1 C2 C7 -109(2) . 24
O2 C1 C2 C7 48(3) 24 24
O2 C1 C2 C7 -178(2) . 24
O1 C1 C2 C3 157(2) 24 24
O1 C1 C2 C3 69(3) . 24
O2 C1 C2 C3 -134(3) 24 24
O2 C1 C2 C3 0(3) . 24
O1 C1 C2 C3 -69(3) 24 .
O1 C1 C2 C3 -157(2) . .
O2 C1 C2 C3 0(3) 24 .
O2 C1 C2 C3 134(3) . .
C7 C2 C3 C7 -74(4) . 24
C3 C2 C3 C7 -116(3) 24 24
C1 C2 C3 C7 104(3) . 24
C7 C2 C3 C4 3(5) . .
C7 C2 C3 C4 77(4) 24 .
C3 C2 C3 C4 -40(5) 24 .
C1 C2 C3 C4 -179(3) . .
C7 C2 C3 C6 -29(4) . 24
C7 C2 C3 C6 45(3) 24 24
C3 C2 C3 C6 -71(4) 24 24
C1 C2 C3 C6 149(2) . 24
C7 C3 C4 C6 -1(5) 24 24
C2 C3 C4 C6 -65(5) . 24
C7 C3 C4 C5 63(4) 24 .
C2 C3 C4 C5 -1(5) . .
C6 C3 C4 C5 64(4) 24 .
C2 C3 C4 C7 -63(4) . 24
C6 C3 C4 C7 1(5) 24 24
C7 C2 C7 C3 -121(3) 24 24
C3 C2 C7 C3 -81(4) . 24
C1 C2 C7 C3 101(3) . 24
C7 C2 C7 C6 -45(5) 24 .
C3 C2 C7 C6 76(4) 24 .
C3 C2 C7 C6 -5(5) . .
C1 C2 C7 C6 177(3) . .
C7 C2 C7 C4 -77(3) 24 24
C3 C2 C7 C4 45(3) 24 24
C3 C2 C7 C4 -36(4) . 24
C1 C2 C7 C4 146(2) . 24
C4 C6 C7 C3 1(5) 24 24
C5 C6 C7 C3 72(4) . 24
C4 C6 C7 C2 -66(5) 24 .
C5 C6 C7 C2 5(5) . .
C3 C6 C7 C2 -68(4) 24 .
C5 C6 C7 C4 71(4) . 24
C3 C6 C7 C4 -1(5) 24 24
C4 C6 C5 C6 120(3) 24 24
C7 C6 C5 C6 38(5) . 24
C3 C6 C5 C6 73(4) 24 24
C4 C6 C5 C4 80(4) 24 .
C7 C6 C5 C4 -2(6) . .
C3 C6 C5 C4 33(4) 24 .
C7 C6 C5 C4 -82(4) . 24
C3 C6 C5 C4 -47(3) 24 24
C4 C6 C5 C8 -102(4) 24 .
C7 C6 C5 C8 176(3) . .
C3 C6 C5 C8 -149(2) 24 .
C3 C4 C5 C6 -76(4) . 24
C7 C4 C5 C6 -45(3) 24 24
C6 C4 C5 C6 76(5) 24 .
C3 C4 C5 C6 0(6) . .
C7 C4 C5 C6 32(4) 24 .
C6 C4 C5 C4 117(3) 24 24
C3 C4 C5 C4 41(5) . 24
C7 C4 C5 C4 72(4) 24 24
C6 C4 C5 C8 -102(4) 24 .
C3 C4 C5 C8 -178(3) . .
C7 C4 C5 C8 -147(2) 24 .
C6 C5 C8 C11 -114(3) 24 .
C6 C5 C8 C11 114(3) . .
C4 C5 C8 C11 -68(2) . .
C4 C5 C8 C11 68(2) 24 .
C6 C5 C8 C9 66(3) 24 .
C6 C5 C8 C9 -66(3) . .
C4 C5 C8 C9 112(2) . .
C4 C5 C8 C9 -112(2) 24 .
C11 C8 C9 C10 180.000(9) . .
C5 C8 C9 C10 0.000(10) . .
C11 C8 C9 N1 0.000(10) . .
C5 C8 C9 N1 180.000(7) . .
C9 N1 C9 C10 0.000(8) 16_556 .
C9 N1 C9 C8 180.000(8) 16_556 .
C8 C9 C10 C10 180.000(8) . 16_556
N1 C9 C10 C10 0.000(11) . 16_556
C11 N2 C11 C8 180.000(9) 4_565 .
C11 N2 C11 C12 0.000(8) 4_565 .
C9 C8 C11 N2 0.000(12) . .
C5 C8 C11 N2 180.000(8) . .
C9 C8 C11 C12 180.000(8) . .
C5 C8 C11 C12 0.000(9) . .
N2 C11 C12 C12 0.000(9) . 4_565
C8 C11 C12 C12 180.000(8) . 4_565

loop_
_platon_squeeze_void_nr
_platon_squeeze_void_average_x
_platon_squeeze_void_average_y
_platon_squeeze_void_average_z
_platon_squeeze_void_volume
_platon_squeeze_void_count_electrons
1 -0.004 0.459 -0.028 4808.4 796.5
